data_7057489
loop_
_publ_author_name
'Yan, Fei-Fei'
'Ma, Chun-Lin'
'Li, Qian-Li'
'Zhang, Shao-Liang'
'Ru, Jing'
'Cheng, Shuang'
'Zhang, Ru-Fen'

_publ_section_title
;
 Syntheses, structures and anti-tumor activity of four organotin(iv)
 dicarboxylates based on (1,3,4-thiadiazole-2,5-diyldithio)diacetic acid
;
_journal_issue 14
_journal_name_full 'New Journal of Chemistry'
_journal_page_first 11601
_journal_paper_doi 10.1039/C8NJ00431E
_journal_volume 42
_journal_year 2018
_chemical_formula_sum 'C12 H22 N2 O4 S3 Sn2'
_chemical_formula_weight 591.87
_space_group_crystal_system monoclinic
_space_group_IT_number 15
_space_group_name_Hall '-C 2yc'
_space_group_name_H-M_alt 'C 1 2/c 1'
_symmetry_space_group_name_Hall '-C 2yc'
_symmetry_space_group_name_H-M 'C 1 2/c 1'
_atom_sites_solution_hydrogens geom
_audit_creation_method SHELXL-2017/1
_audit_update_record
;
2017-11-13 deposited with the CCDC.
2018-06-04 downloaded from the CCDC.
;
_cell_angle_alpha 90
_cell_angle_beta 116.769(3)
_cell_angle_gamma 90
_cell_formula_units_Z 4
_cell_length_a 21.3265(19)
_cell_length_b 14.8427(14)
_cell_length_c 10.2658(11)
_cell_measurement_reflns_used 1838
_cell_measurement_temperature 293(2)
_cell_measurement_theta_max 19.8435
_cell_measurement_theta_min 2.413
_cell_volume 2901.3(5)
_computing_cell_refinement 'Bruker SMART'
_computing_data_collection 'Bruker SMART'
_computing_data_reduction 'Bruker SHELXTL'
_computing_molecular_graphics 'Bruker SHELXTL'
_computing_publication_material 'Bruker SHELXTL'
_computing_structure_refinement 'SHELXL-2017/1 (Sheldrick, 2017)'
_computing_structure_solution 'SHELXS-97 (Sheldrick, 1990)'
_diffrn_ambient_temperature 293(2)
_diffrn_measured_fraction_theta_full 0.999
_diffrn_measured_fraction_theta_max 0.999
_diffrn_measurement_device_type 'CCD area detector'
_diffrn_measurement_method 'phi and omega scans'
_diffrn_radiation_type MoK\a
_diffrn_radiation_wavelength 0.71073
_diffrn_reflns_av_R_equivalents 0.0479
_diffrn_reflns_av_unetI/netI 0.0535
_diffrn_reflns_Laue_measured_fraction_full 0.999
_diffrn_reflns_Laue_measured_fraction_max 0.999
_diffrn_reflns_limit_h_max 25
_diffrn_reflns_limit_h_min -25
_diffrn_reflns_limit_k_max 11
_diffrn_reflns_limit_k_min -17
_diffrn_reflns_limit_l_max 11
_diffrn_reflns_limit_l_min -12
_diffrn_reflns_number 7314
_diffrn_reflns_point_group_measured_fraction_full 0.999
_diffrn_reflns_point_group_measured_fraction_max 0.999
_diffrn_reflns_theta_full 25.015
_diffrn_reflns_theta_max 25.015
_diffrn_reflns_theta_min 2.139
_exptl_absorpt_coefficient_mu 1.949
_exptl_absorpt_correction_T_max 0.8756
_exptl_absorpt_correction_T_min 0.5743
_exptl_absorpt_correction_type multi-scan
_exptl_absorpt_process_details sadabs
_exptl_crystal_colour colourless
_exptl_crystal_density_diffrn 1.355
_exptl_crystal_description block
_exptl_crystal_F_000 1152
_exptl_crystal_size_max 0.320
_exptl_crystal_size_mid 0.110
_exptl_crystal_size_min 0.070
_platon_squeeze_details
;
;
_refine_diff_density_max 0.771
_refine_diff_density_min -0.423
_refine_diff_density_rms 0.077
_refine_ls_extinction_method none
_refine_ls_goodness_of_fit_ref 0.877
_refine_ls_hydrogen_treatment constr
_refine_ls_matrix_type full
_refine_ls_number_parameters 108
_refine_ls_number_reflns 2566
_refine_ls_number_restraints 0
_refine_ls_restrained_S_all 0.877
_refine_ls_R_factor_all 0.0567
_refine_ls_R_factor_gt 0.0358
_refine_ls_shift/su_max 0.001
_refine_ls_shift/su_mean 0.000
_refine_ls_structure_factor_coef Fsqd
_refine_ls_weighting_details 'w=1/[\s^2^(Fo^2^)+(0.0377P)^2^] where P=(Fo^2^+2Fc^2^)/3'
_refine_ls_weighting_scheme calc
_refine_ls_wR_factor_gt 0.0764
_refine_ls_wR_factor_ref 0.0818
_reflns_Friedel_coverage 0.000
_reflns_number_gt 1721
_reflns_number_total 2566
_reflns_threshold_expression 'I > 2\s(I)'
_cod_data_source_file c8nj00431e2.cif
_cod_data_source_block complex1
_cod_depositor_comments 'Adding full bibliography for 7057489--7057492.cif.'
_cod_database_code 7057489
_shelx_shelxl_version_number 2017/1
_shelx_space_group_comment
;
The symmetry employed for this shelxl refinement is uniquely defined
by the following loop, which should always be used as a source of
symmetry information in preference to the above space-group names.
They are only intended as comments.
;
_shelx_estimated_absorpt_t_min 0.574
_shelx_estimated_absorpt_t_max 0.876

loop_
_space_group_symop_operation_xyz
'x, y, z'
'-x, y, -z+1/2'
'x+1/2, y+1/2, z'
'-x+1/2, y+1/2, -z+1/2'
'-x, -y, -z'
'x, -y, z-1/2'
'-x+1/2, -y+1/2, -z'
'x+1/2, -y+1/2, z-1/2'

loop_
_atom_site_label
_atom_site_type_symbol
_atom_site_fract_x
_atom_site_fract_y
_atom_site_fract_z
_atom_site_U_iso_or_equiv
_atom_site_adp_type
_atom_site_occupancy
_atom_site_site_symmetry_order
_atom_site_calc_flag
_atom_site_refinement_flags_posn
_atom_site_refinement_flags_adp
_atom_site_refinement_flags_occupancy
Sn1 Sn 0.69586(2) 0.54958(2) 0.17334(4) 0.05965(15) Uani 1 1 d . . .
S1 S 0.500000 0.85400(13) 0.250000 0.0912(7) Uani 1 2 d S T P
S2 S 0.64532(7) 0.79848(9) 0.46189(16) 0.0753(4) Uani 1 1 d . . .
O2 O 0.69636(15) 0.6488(2) 0.3353(3) 0.0591(8) Uani 1 1 d . . .
O1 O 0.69208(19) 0.5398(2) 0.4784(4) 0.0728(10) Uani 1 1 d . . .
N1 N 0.53524(18) 0.6883(3) 0.3027(5) 0.0704(12) Uani 1 1 d . . .
C4 C 0.7123(4) 0.6593(4) 0.0596(7) 0.118(2) Uani 1 1 d . . .
H4A H 0.667705 0.683172 -0.009118 0.177 Uiso 1 1 calc R U .
H4B H 0.737885 0.638986 0.008647 0.177 Uiso 1 1 calc R U .
H4C H 0.738574 0.705520 0.127884 0.177 Uiso 1 1 calc R U .
C3 C 0.6892(2) 0.6203(4) 0.4440(5) 0.0568(12) Uani 1 1 d . . .
C1 C 0.5598(2) 0.7683(3) 0.3372(6) 0.0662(14) Uani 1 1 d . . .
C2 C 0.6795(2) 0.6910(3) 0.5424(5) 0.0650(13) Uani 1 1 d . . .
H2A H 0.724740 0.700733 0.625914 0.078 Uiso 1 1 calc R U .
H2B H 0.648401 0.665970 0.578699 0.078 Uiso 1 1 calc R U .
C5 C 0.7880(3) 0.4787(4) 0.3152(6) 0.0894(18) Uani 1 1 d . . .
H5A H 0.808652 0.507354 0.409022 0.134 Uiso 1 1 calc R U .
H5B H 0.820891 0.478973 0.275143 0.134 Uiso 1 1 calc R U .
H5C H 0.775986 0.417618 0.325396 0.134 Uiso 1 1 calc R U .
C6 C 0.5927(3) 0.5066(4) 0.1221(7) 0.0965(19) Uani 1 1 d . . .
H6A H 0.566157 0.556604 0.130598 0.145 Uiso 1 1 calc R U .
H6B H 0.594611 0.459880 0.188480 0.145 Uiso 1 1 calc R U .
H6C H 0.570425 0.483919 0.024078 0.145 Uiso 1 1 calc R U .

loop_
_atom_site_aniso_label
_atom_site_aniso_U_11
_atom_site_aniso_U_22
_atom_site_aniso_U_33
_atom_site_aniso_U_23
_atom_site_aniso_U_13
_atom_site_aniso_U_12
Sn1 0.0665(3) 0.0538(2) 0.0592(2) 0.00021(16) 0.02888(18) -0.00546(16)
S1 0.0733(14) 0.0455(12) 0.1269(19) 0.000 0.0203(13) 0.000
S2 0.0632(9) 0.0538(9) 0.0970(11) -0.0118(7) 0.0255(8) -0.0044(6)
O2 0.070(2) 0.053(2) 0.056(2) -0.0024(15) 0.0301(17) -0.0069(15)
O1 0.100(3) 0.055(2) 0.068(2) 0.0089(17) 0.043(2) 0.0087(18)
N1 0.057(2) 0.049(3) 0.097(4) -0.005(2) 0.028(2) -0.0018(18)
C4 0.205(7) 0.071(4) 0.122(6) 0.004(4) 0.113(6) -0.017(4)
C3 0.049(3) 0.060(4) 0.056(3) -0.004(2) 0.019(2) 0.001(2)
C1 0.057(3) 0.053(3) 0.086(4) -0.004(3) 0.030(3) 0.000(2)
C2 0.068(3) 0.061(3) 0.061(3) -0.002(2) 0.024(3) 0.003(2)
C5 0.077(4) 0.082(4) 0.096(5) -0.009(3) 0.027(3) 0.011(3)
C6 0.063(4) 0.102(5) 0.113(5) -0.032(4) 0.029(3) -0.011(3)

loop_
_atom_type_symbol
_atom_type_description
_atom_type_scat_dispersion_real
_atom_type_scat_dispersion_imag
_atom_type_scat_source
C C 0.0033 0.0016 'International Tables Vol C Tables 4.2.6.8 and 6.1.1.4'
H H 0.0000 0.0000 'International Tables Vol C Tables 4.2.6.8 and 6.1.1.4'
N N 0.0061 0.0033 'International Tables Vol C Tables 4.2.6.8 and 6.1.1.4'
O O 0.0106 0.0060 'International Tables Vol C Tables 4.2.6.8 and 6.1.1.4'
S S 0.1246 0.1234 'International Tables Vol C Tables 4.2.6.8 and 6.1.1.4'
Sn Sn -0.6537 1.4246 'International Tables Vol C Tables 4.2.6.8 and 6.1.1.4'

loop_
_geom_angle_atom_site_label_1
_geom_angle_atom_site_label_2
_geom_angle_atom_site_label_3
_geom_angle
_geom_angle_site_symmetry_3
C6 Sn1 C4 120.3(3) .
C6 Sn1 C5 123.9(3) .
C4 Sn1 C5 115.3(3) .
C6 Sn1 O2 92.26(18) .
C4 Sn1 O2 87.50(19) .
C5 Sn1 O2 97.15(17) .
C6 Sn1 O1 89.16(18) 6_565
C4 Sn1 O1 85.24(18) 6_565
C5 Sn1 O1 88.31(18) 6_565
O2 Sn1 O1 172.29(11) 6_565
C1 S1 C1 85.9(3) 2_655
C1 S2 C2 100.5(2) .
C3 O2 Sn1 118.6(3) .
C3 O1 Sn1 139.3(3) 6_566
C1 N1 N1 112.1(3) 2_655
Sn1 C4 H4A 109.5 .
Sn1 C4 H4B 109.5 .
H4A C4 H4B 109.5 .
Sn1 C4 H4C 109.5 .
H4A C4 H4C 109.5 .
H4B C4 H4C 109.5 .
O1 C3 O2 124.3(4) .
O1 C3 C2 118.4(4) .
O2 C3 C2 117.3(4) .
N1 C1 S1 114.9(4) .
N1 C1 S2 127.0(4) .
S1 C1 S2 118.1(3) .
C3 C2 S2 116.9(3) .
C3 C2 H2A 108.1 .
S2 C2 H2A 108.1 .
C3 C2 H2B 108.1 .
S2 C2 H2B 108.1 .
H2A C2 H2B 107.3 .
Sn1 C5 H5A 109.5 .
Sn1 C5 H5B 109.5 .
H5A C5 H5B 109.5 .
Sn1 C5 H5C 109.5 .
H5A C5 H5C 109.5 .
H5B C5 H5C 109.5 .
Sn1 C6 H6A 109.5 .
Sn1 C6 H6B 109.5 .
H6A C6 H6B 109.5 .
Sn1 C6 H6C 109.5 .
H6A C6 H6C 109.5 .
H6B C6 H6C 109.5 .

loop_
_geom_bond_atom_site_label_1
_geom_bond_atom_site_label_2
_geom_bond_distance
_geom_bond_site_symmetry_2
Sn1 C6 2.118(5) .
Sn1 C4 2.123(5) .
Sn1 C5 2.124(5) .
Sn1 O2 2.217(3) .
Sn1 O1 2.372(3) 6_565
S1 C1 1.738(5) .
S1 C1 1.738(5) 2_655
S2 C1 1.749(5) .
S2 C2 1.794(5) .
O2 C3 1.265(5) .
O1 C3 1.240(5) .
N1 C1 1.282(5) .
N1 N1 1.402(7) 2_655
C4 H4A 0.9600 .
C4 H4B 0.9600 .
C4 H4C 0.9600 .
C3 C2 1.532(6) .
C2 H2A 0.9700 .
C2 H2B 0.9700 .
C5 H5A 0.9600 .
C5 H5B 0.9600 .
C5 H5C 0.9600 .
C6 H6A 0.9600 .
C6 H6B 0.9600 .
C6 H6C 0.9600 .

loop_
_platon_squeeze_void_nr
_platon_squeeze_void_average_x
_platon_squeeze_void_average_y
_platon_squeeze_void_average_z
_platon_squeeze_void_volume
_platon_squeeze_void_count_electrons
1 0.500 0.000 0.010 506.7 75.1
2 0.000 0.500 -0.128 506.7 75.1
